data_1564281
loop_
_publ_author_name
'Zhai, Yizhan'
'Zhang, Xue'
'Ma, Shengming'

_publ_section_title
;
 Stereoselective rhodium-catalyzed 2-C--H 1,3-dienylation of indoles: dual
 functions of the directing group
;
_journal_name_full 'Chemical Science'
_journal_paper_doi 10.1039/D1SC02167B
_journal_year 2021
_chemical_formula_moiety 'C23 H18 Br N3 O'
_chemical_formula_sum 'C23 H18 Br N3 O'
_chemical_formula_weight 432.31
_space_group_crystal_system triclinic
_space_group_IT_number 2
_space_group_name_Hall '-P 1'
_space_group_name_H-M_alt 'P -1'
_atom_sites_solution_hydrogens geom
_atom_sites_solution_primary dual
_audit_creation_date 2019-10-12
_audit_creation_method
;
Olex2 1.2
(compiled 2018.05.29 svn.r3508 for OlexSys, GUI svn.r5506)
;
_audit_update_record
;
2020-07-04 deposited with the CCDC.	2021-07-16 downloaded from the CCDC.
;
_cell_angle_alpha 95.198(4)
_cell_angle_beta 91.243(4)
_cell_angle_gamma 108.491(4)
_cell_formula_units_Z 2
_cell_length_a 7.4828(5)
_cell_length_b 7.7696(6)
_cell_length_c 16.9566(12)
_cell_measurement_reflns_used 6086
_cell_measurement_temperature 170(2)
_cell_measurement_theta_max 54.86
_cell_measurement_theta_min 4.56
_cell_volume 929.76(12)
_computing_cell_refinement 'SAINT v8.37A (Bruker, 2015)'
_computing_data_reduction 'SAINT v8.37A (Bruker, 2015)'
_computing_molecular_graphics 'Olex2 (Dolomanov et al., 2009)'
_computing_publication_material 'Olex2 (Dolomanov et al., 2009)'
_computing_structure_refinement 'ShelXL (Sheldrick, 2015)'
_computing_structure_solution 'ShelXT (Sheldrick, 2015)'
_diffrn_ambient_temperature 170.0
_diffrn_measured_fraction_theta_full 0.990
_diffrn_measured_fraction_theta_max 0.984
_diffrn_measurement_device_type 'Bruker D8 Venture'
_diffrn_measurement_method '\f and \w scans'
_diffrn_radiation_type GaK\a
_diffrn_radiation_wavelength 1.34139
_diffrn_reflns_av_R_equivalents 0.0670
_diffrn_reflns_av_unetI/netI 0.0740
_diffrn_reflns_Laue_measured_fraction_full 0.990
_diffrn_reflns_Laue_measured_fraction_max 0.984
_diffrn_reflns_limit_h_max 8
_diffrn_reflns_limit_h_min -9
_diffrn_reflns_limit_k_max 9
_diffrn_reflns_limit_k_min -9
_diffrn_reflns_limit_l_max 20
_diffrn_reflns_limit_l_min -20
_diffrn_reflns_number 9015
_diffrn_reflns_point_group_measured_fraction_full 0.990
_diffrn_reflns_point_group_measured_fraction_max 0.984
_diffrn_reflns_theta_full 53.594
_diffrn_reflns_theta_max 54.991
_diffrn_reflns_theta_min 4.563
_diffrn_standards_number 0
_exptl_absorpt_coefficient_mu 2.163
_exptl_absorpt_correction_T_max 0.7508
_exptl_absorpt_correction_T_min 0.4688
_exptl_absorpt_correction_type multi-scan
_exptl_absorpt_process_details
'SADABS-2016/2 (Bruker,2016/2) was used for absorption correction. wR2(int) was 0.1691 before and 0.0925 after correction. The Ratio of minimum to maximum transmission is 0.6244. The \l/2 correction factor is Not present.'
_exptl_crystal_colour colourless
_exptl_crystal_density_diffrn 1.544
_exptl_crystal_description block
_exptl_crystal_F_000 440
_exptl_crystal_size_max 0.11
_exptl_crystal_size_mid 0.06
_exptl_crystal_size_min 0.06
_refine_diff_density_max 2.110
_refine_diff_density_min -2.097
_refine_diff_density_rms 0.201
_refine_ls_extinction_method none
_refine_ls_goodness_of_fit_ref 1.030
_refine_ls_hydrogen_treatment constr
_refine_ls_matrix_type full
_refine_ls_number_parameters 254
_refine_ls_number_reflns 3490
_refine_ls_number_restraints 0
_refine_ls_restrained_S_all 1.030
_refine_ls_R_factor_all 0.0914
_refine_ls_R_factor_gt 0.0808
_refine_ls_shift/su_max 0.001
_refine_ls_shift/su_mean 0.000
_refine_ls_structure_factor_coef Fsqd
_refine_ls_weighting_details 'w=1/[\s^2^(Fo^2^)+(0.1960P)^2^] where P=(Fo^2^+2Fc^2^)/3'
_refine_ls_weighting_scheme calc
_refine_ls_wR_factor_gt 0.2228
_refine_ls_wR_factor_ref 0.2407
_reflns_Friedel_coverage 0.000
_reflns_number_gt 2968
_reflns_number_total 3490
_reflns_threshold_expression 'I > 2\s(I)'
_cod_data_source_file d1sc02167b2.cif
_cod_data_source_block mj19656_0m
_cod_database_code 1564281
_shelx_shelxl_version_number 2016/6
_shelx_space_group_comment
;
The symmetry employed for this shelxl refinement is uniquely defined
by the following loop, which should always be used as a source of
symmetry information in preference to the above space-group names.
They are only intended as comments.
;
_shelx_estimated_absorpt_t_max 0.881
_shelx_estimated_absorpt_t_min 0.797
_olex2_refinement_description
;
1. Fixed Uiso
 At 1.2 times of:
  All C(H) groups, All C(H,H) groups
 At 1.5 times of:
  All C(H,H,H) groups
2.a Aromatic/amide H refined with riding coordinates:
 C2(H2), C4(H4), C6(H6), C7(H7), C9(H9), C10(H10), C12(H12), C14(H14),
 C16(H16), C17(H17), C20(H20), C21(H21), C22(H22)
2.b X=CH2 refined with riding coordinates:
 C1(H1A,H1B)
2.c Idealised Me refined as rotating group:
 C23(H23A,H23B,H23C)
;
_olex2_submission_special_instructions 'No special instructions were received'

loop_
_space_group_symop_operation_xyz
'x, y, z'
'-x, -y, -z'

loop_
_atom_site_label
_atom_site_type_symbol
_atom_site_fract_x
_atom_site_fract_y
_atom_site_fract_z
_atom_site_U_iso_or_equiv
_atom_site_adp_type
_atom_site_occupancy
_atom_site_site_symmetry_order
_atom_site_calc_flag
_atom_site_refinement_flags_posn
_atom_site_refinement_flags_adp
_atom_site_refinement_flags_occupancy
_atom_site_disorder_assembly
_atom_site_disorder_group
Br1 Br 0.85069(8) 0.06498(6) 0.58843(3) 0.0375(3) Uani 1 1 d . . . . .
O1 O 1.0932(4) 0.2517(5) 0.00073(19) 0.0311(8) Uani 1 1 d . . . . .
N1 N 0.5548(5) 0.3419(5) 0.2051(2) 0.0220(8) Uani 1 1 d . . . . .
N2 N 0.2798(5) 0.1063(5) 0.1601(2) 0.0264(8) Uani 1 1 d . . . . .
N3 N 0.2828(5) 0.3098(5) 0.2745(2) 0.0285(9) Uani 1 1 d . . . . .
C1 C 0.4810(7) 0.7650(7) 0.2138(3) 0.0349(11) Uani 1 1 d . . . . .
H1A H 0.516172 0.694962 0.171733 0.042 Uiso 1 1 calc R . . . .
H1B H 0.423169 0.853170 0.202352 0.042 Uiso 1 1 calc R . . . .
C2 C 0.5127(6) 0.7396(6) 0.2887(3) 0.0292(10) Uani 1 1 d . . . . .
H2 H 0.475020 0.812864 0.328608 0.035 Uiso 1 1 calc R . . . .
C3 C 0.6008(6) 0.6084(6) 0.3156(3) 0.0239(9) Uani 1 1 d . . . . .
C4 C 0.6346(6) 0.6057(6) 0.3940(3) 0.0255(9) Uani 1 1 d . . . . .
H4 H 0.614030 0.701816 0.427343 0.031 Uiso 1 1 calc R . . . .
C5 C 0.6987(6) 0.4753(6) 0.4351(3) 0.0250(9) Uani 1 1 d . . . . .
C6 C 0.7570(6) 0.5232(6) 0.5154(3) 0.0262(9) Uani 1 1 d . . . . .
H6 H 0.763784 0.640546 0.539493 0.031 Uiso 1 1 calc R . . . .
C7 C 0.8050(6) 0.4025(6) 0.5603(3) 0.0291(10) Uani 1 1 d . . . . .
H7 H 0.845039 0.436554 0.614664 0.035 Uiso 1 1 calc R . . . .
C8 C 0.7936(6) 0.2328(6) 0.5250(3) 0.0266(9) Uani 1 1 d . . . . .
C9 C 0.7364(7) 0.1796(6) 0.4456(3) 0.0303(10) Uani 1 1 d . . . . .
H9 H 0.730510 0.062116 0.421980 0.036 Uiso 1 1 calc R . . . .
C10 C 0.6879(7) 0.3016(6) 0.4014(3) 0.0295(10) Uani 1 1 d . . . . .
H10 H 0.646654 0.266112 0.347274 0.035 Uiso 1 1 calc R . . . .
C11 C 0.6669(6) 0.4999(6) 0.2526(2) 0.0231(9) Uani 1 1 d . . . . .
C12 C 0.8458(6) 0.5493(6) 0.2276(2) 0.0251(9) Uani 1 1 d . . . . .
H12 H 0.948904 0.649882 0.250181 0.030 Uiso 1 1 calc R . . . .
C13 C 0.8519(6) 0.4246(6) 0.1621(3) 0.0231(9) Uani 1 1 d . . . . .
C14 C 1.0018(6) 0.4198(6) 0.1132(3) 0.0245(9) Uani 1 1 d . . . . .
H14 H 1.122780 0.509636 0.121711 0.029 Uiso 1 1 calc R . . . .
C15 C 0.9655(6) 0.2790(6) 0.0526(2) 0.0246(9) Uani 1 1 d . . . . .
C16 C 0.7858(6) 0.1440(6) 0.0413(3) 0.0263(10) Uani 1 1 d . . . . .
H16 H 0.765933 0.046260 0.000703 0.032 Uiso 1 1 calc R . . . .
C17 C 0.6377(6) 0.1509(6) 0.0882(3) 0.0251(9) Uani 1 1 d . . . . .
H17 H 0.516588 0.061309 0.079597 0.030 Uiso 1 1 calc R . . . .
C18 C 0.6733(6) 0.2945(6) 0.1486(2) 0.0220(9) Uani 1 1 d . . . . .
C19 C 0.3626(6) 0.2477(6) 0.2140(2) 0.0217(9) Uani 1 1 d . . . . .
C20 C 0.0980(6) 0.0187(6) 0.1694(3) 0.0294(10) Uani 1 1 d . . . . .
H20 H 0.033742 -0.083301 0.132684 0.035 Uiso 1 1 calc R . . . .
C21 C -0.0007(7) 0.0696(6) 0.2300(3) 0.0280(10) Uani 1 1 d . . . . .
H21 H -0.129995 0.005731 0.236103 0.034 Uiso 1 1 calc R . . . .
C22 C 0.0995(6) 0.2182(6) 0.2811(3) 0.0285(10) Uani 1 1 d . . . . .
H22 H 0.035748 0.258265 0.323152 0.034 Uiso 1 1 calc R . . . .
C23 C 1.2767(7) 0.3833(7) 0.0076(3) 0.0304(10) Uani 1 1 d . . . . .
H23A H 1.354964 0.349234 -0.032640 0.046 Uiso 1 1 calc GR . . . .
H23B H 1.334290 0.387729 0.060482 0.046 Uiso 1 1 calc GR . . . .
H23C H 1.267219 0.503479 -0.000469 0.046 Uiso 1 1 calc GR . . . .

loop_
_atom_site_aniso_label
_atom_site_aniso_U_11
_atom_site_aniso_U_22
_atom_site_aniso_U_33
_atom_site_aniso_U_23
_atom_site_aniso_U_13
_atom_site_aniso_U_12
Br1 0.0532(5) 0.0347(4) 0.0301(4) 0.0105(3) 0.0033(3) 0.0197(3)
O1 0.0246(16) 0.0394(18) 0.0268(16) -0.0006(14) 0.0122(13) 0.0074(14)
N1 0.0242(18) 0.0254(18) 0.0165(17) 0.0026(14) 0.0041(14) 0.0076(14)
N2 0.028(2) 0.0268(18) 0.0231(18) 0.0044(15) 0.0050(15) 0.0062(15)
N3 0.029(2) 0.0319(19) 0.0223(18) 0.0023(15) 0.0071(15) 0.0060(16)
C1 0.042(3) 0.032(2) 0.035(3) 0.011(2) 0.007(2) 0.016(2)
C2 0.032(2) 0.027(2) 0.031(2) 0.0077(18) 0.0093(19) 0.0111(18)
C3 0.027(2) 0.023(2) 0.020(2) 0.0034(17) 0.0075(17) 0.0046(17)
C4 0.028(2) 0.028(2) 0.020(2) 0.0043(17) 0.0072(17) 0.0090(18)
C5 0.029(2) 0.027(2) 0.018(2) 0.0042(17) 0.0069(17) 0.0077(17)
C6 0.031(2) 0.027(2) 0.022(2) 0.0034(17) 0.0105(18) 0.0103(18)
C7 0.032(2) 0.035(2) 0.020(2) 0.0047(18) 0.0061(18) 0.0109(19)
C8 0.030(2) 0.028(2) 0.024(2) 0.0079(18) 0.0076(18) 0.0091(18)
C9 0.042(3) 0.023(2) 0.026(2) 0.0058(18) 0.007(2) 0.0094(19)
C10 0.039(3) 0.032(2) 0.018(2) 0.0018(19) 0.0002(18) 0.012(2)
C11 0.030(2) 0.022(2) 0.018(2) 0.0072(16) 0.0039(17) 0.0071(17)
C12 0.030(2) 0.024(2) 0.020(2) 0.0050(16) 0.0020(17) 0.0064(17)
C13 0.028(2) 0.025(2) 0.019(2) 0.0081(17) 0.0055(17) 0.0102(17)
C14 0.025(2) 0.025(2) 0.022(2) 0.0050(17) 0.0048(17) 0.0062(17)
C15 0.026(2) 0.032(2) 0.019(2) 0.0060(18) 0.0070(17) 0.0124(18)
C16 0.029(2) 0.031(2) 0.020(2) 0.0020(18) 0.0052(18) 0.0120(19)
C17 0.026(2) 0.027(2) 0.021(2) 0.0017(17) 0.0045(17) 0.0066(17)
C18 0.026(2) 0.026(2) 0.0166(19) 0.0063(16) 0.0043(17) 0.0101(17)
C19 0.027(2) 0.022(2) 0.018(2) 0.0096(16) 0.0040(17) 0.0087(16)
C20 0.028(2) 0.032(2) 0.025(2) 0.0026(18) 0.0036(18) 0.0065(19)
C21 0.025(2) 0.029(2) 0.027(2) 0.0072(18) 0.0081(18) 0.0035(17)
C22 0.032(2) 0.031(2) 0.024(2) 0.0068(18) 0.0116(18) 0.0099(19)
C23 0.030(2) 0.038(2) 0.024(2) 0.0097(19) 0.0085(19) 0.010(2)

loop_
_atom_type_symbol
_atom_type_description
_atom_type_scat_dispersion_real
_atom_type_scat_dispersion_imag
_atom_type_scat_source
C C 0.0148 0.0070 'International Tables Vol C Tables 4.2.6.8 and 6.1.1.4'
H H 0.0000 0.0000 'International Tables Vol C Tables 4.2.6.8 and 6.1.1.4'
Br Br -0.9502 1.0410 'International Tables Vol C Tables 4.2.6.8 and 6.1.1.4'
N N 0.0253 0.0136 'International Tables Vol C Tables 4.2.6.8 and 6.1.1.4'
O O 0.0412 0.0250 'International Tables Vol C Tables 4.2.6.8 and 6.1.1.4'

loop_
_geom_angle_atom_site_label_1
_geom_angle_atom_site_label_2
_geom_angle_atom_site_label_3
_geom_angle
_geom_angle_site_symmetry_1
_geom_angle_site_symmetry_3
_geom_angle_publ_flag
C15 O1 C23 117.0(3) . . ?
C11 N1 C18 107.1(3) . . ?
C19 N1 C11 126.0(3) . . ?
C19 N1 C18 126.9(3) . . ?
C20 N2 C19 115.7(4) . . ?
C19 N3 C22 115.2(4) . . ?
H1A C1 H1B 120.0 . . ?
C2 C1 H1A 120.0 . . ?
C2 C1 H1B 120.0 . . ?
C1 C2 H2 116.9 . . ?
C1 C2 C3 126.2(4) . . ?
C3 C2 H2 116.9 . . ?
C2 C3 C11 116.4(4) . . ?
C4 C3 C2 119.6(4) . . ?
C4 C3 C11 123.6(4) . . ?
C3 C4 H4 115.3 . . ?
C3 C4 C5 129.4(4) . . ?
C5 C4 H4 115.3 . . ?
C6 C5 C4 117.3(4) . . ?
C10 C5 C4 124.1(4) . . ?
C10 C5 C6 118.3(4) . . ?
C5 C6 H6 119.4 . . ?
C7 C6 C5 121.2(4) . . ?
C7 C6 H6 119.4 . . ?
C6 C7 H7 120.5 . . ?
C8 C7 C6 118.9(4) . . ?
C8 C7 H7 120.5 . . ?
C7 C8 Br1 118.5(3) . . ?
C7 C8 C9 121.8(4) . . ?
C9 C8 Br1 119.7(3) . . ?
C8 C9 H9 120.7 . . ?
C10 C9 C8 118.6(4) . . ?
C10 C9 H9 120.7 . . ?
C5 C10 H10 119.4 . . ?
C9 C10 C5 121.2(4) . . ?
C9 C10 H10 119.4 . . ?
N1 C11 C3 126.6(4) . . ?
C12 C11 N1 109.3(4) . . ?
C12 C11 C3 123.9(4) . . ?
C11 C12 H12 125.9 . . ?
C11 C12 C13 108.1(4) . . ?
C13 C12 H12 125.9 . . ?
C14 C13 C12 130.5(4) . . ?
C18 C13 C12 108.3(4) . . ?
C18 C13 C14 121.2(4) . . ?
C13 C14 H14 121.2 . . ?
C15 C14 C13 117.5(4) . . ?
C15 C14 H14 121.2 . . ?
O1 C15 C14 125.5(4) . . ?
O1 C15 C16 113.7(4) . . ?
C14 C15 C16 120.8(4) . . ?
C15 C16 H16 119.2 . . ?
C17 C16 C15 121.6(4) . . ?
C17 C16 H16 119.2 . . ?
C16 C17 H17 121.2 . . ?
C16 C17 C18 117.6(4) . . ?
C18 C17 H17 121.2 . . ?
C13 C18 N1 107.1(3) . . ?
C13 C18 C17 121.2(4) . . ?
C17 C18 N1 131.7(4) . . ?
N2 C19 N1 116.5(4) . . ?
N3 C19 N1 116.5(4) . . ?
N3 C19 N2 127.0(4) . . ?
N2 C20 H20 118.6 . . ?
N2 C20 C21 122.9(4) . . ?
C21 C20 H20 118.6 . . ?
C20 C21 H21 122.0 . . ?
C22 C21 C20 115.9(4) . . ?
C22 C21 H21 122.0 . . ?
N3 C22 C21 123.4(4) . . ?
N3 C22 H22 118.3 . . ?
C21 C22 H22 118.3 . . ?
O1 C23 H23A 109.5 . . ?
O1 C23 H23B 109.5 . . ?
O1 C23 H23C 109.5 . . ?
H23A C23 H23B 109.5 . . ?
H23A C23 H23C 109.5 . . ?
H23B C23 H23C 109.5 . . ?

loop_
_geom_bond_atom_site_label_1
_geom_bond_atom_site_label_2
_geom_bond_distance
_geom_bond_site_symmetry_2
_geom_bond_publ_flag
Br1 C8 1.904(5) . ?
O1 C15 1.365(5) . ?
O1 C23 1.423(6) . ?
N1 C11 1.413(5) . ?
N1 C18 1.421(5) . ?
N1 C19 1.410(5) . ?
N2 C19 1.337(6) . ?
N2 C20 1.334(6) . ?
N3 C19 1.328(5) . ?
N3 C22 1.342(6) . ?
C1 H1A 0.9500 . ?
C1 H1B 0.9500 . ?
C1 C2 1.330(7) . ?
C2 H2 0.9500 . ?
C2 C3 1.476(6) . ?
C3 C4 1.350(6) . ?
C3 C11 1.491(5) . ?
C4 H4 0.9500 . ?
C4 C5 1.471(6) . ?
C5 C6 1.402(6) . ?
C5 C10 1.394(6) . ?
C6 H6 0.9500 . ?
C6 C7 1.385(6) . ?
C7 H7 0.9500 . ?
C7 C8 1.375(6) . ?
C8 C9 1.389(7) . ?
C9 H9 0.9500 . ?
C9 C10 1.388(7) . ?
C10 H10 0.9500 . ?
C11 C12 1.359(6) . ?
C12 H12 0.9500 . ?
C12 C13 1.418(6) . ?
C13 C14 1.417(6) . ?
C13 C18 1.396(6) . ?
C14 H14 0.9500 . ?
C14 C15 1.386(6) . ?
C15 C16 1.415(6) . ?
C16 H16 0.9500 . ?
C16 C17 1.390(6) . ?
C17 H17 0.9500 . ?
C17 C18 1.399(6) . ?
C20 H20 0.9500 . ?
C20 C21 1.380(6) . ?
C21 H21 0.9500 . ?
C21 C22 1.373(7) . ?
C22 H22 0.9500 . ?
C23 H23A 0.9800 . ?
C23 H23B 0.9800 . ?
C23 H23C 0.9800 . ?
